data_4320365
loop_
_publ_author_name
'Seiji Yokota'
'Yoshimitsu Tachi'
'Nagatoshi Nishiwaki'
'Masahiro Ariga'
'Shinobu Itoh'

_publ_section_title
;
 A New \b-Diketiminate Ligand Carrying a Functional Group on the Carbon
 Framework. Synthesis and Characterization of a Linear Polymeric Copper(I)
 Complex
;
_journal_name_full 'Inorganic Chemistry'
_journal_page_first 5316
_journal_page_last 5317
_journal_paper_doi 10.1021/ic0155535
_journal_volume 40
_journal_year 2001
_chemical_formula_moiety 'C21 H25 N3 O2 '
_chemical_formula_sum 'C21 H25 N3 O2'
_chemical_formula_weight 351.45
_space_group_IT_number 2
_symmetry_cell_setting triclinic
_symmetry_Int_Tables_number 2
_symmetry_space_group_name_Hall '-P 1'
_symmetry_space_group_name_H-M 'P -1'
_cell_angle_alpha 105.55(1)
_cell_angle_beta 109.61(1)
_cell_angle_gamma 77.70(2)
_cell_formula_units_Z 2
_cell_length_a 8.954(2)
_cell_length_b 14.536(4)
_cell_length_c 8.220(2)
_cell_measurement_reflns_used 4372
_cell_measurement_temperature 153.1
_cell_measurement_theta_max 27.4
_cell_measurement_theta_min 2.7
_cell_volume 962.0(4)
_computing_cell_refinement PROCESS-AUTO
_computing_data_collection PROCESS-AUTO
_computing_data_reduction CrystalStructure
_computing_publication_material 'CrystalStructure Ver. 2.00'
_computing_structure_refinement CRYSTALS
_computing_structure_solution SIR92
_diffrn_detector_area_resol_mean 10.00
_diffrn_measured_fraction_theta_full 0.8735
_diffrn_measured_fraction_theta_max 0.8735
_diffrn_measurement_device_type 'Rigaku RAXIS-RAPID'
_diffrn_measurement_method \w
_diffrn_radiation_type 'Mo K\a'
_diffrn_radiation_wavelength 0.7107
_diffrn_reflns_av_R_equivalents 0.047
_diffrn_reflns_limit_h_max 11
_diffrn_reflns_limit_h_min -11
_diffrn_reflns_limit_k_max 18
_diffrn_reflns_limit_k_min -18
_diffrn_reflns_limit_l_max 10
_diffrn_reflns_limit_l_min -10
_diffrn_reflns_number 5226
_diffrn_reflns_theta_full 27.48
_diffrn_reflns_theta_max 27.48
_exptl_absorpt_coefficient_mu 0.079
_exptl_absorpt_correction_T_max 0.977
_exptl_absorpt_correction_T_min 0.687
_exptl_absorpt_correction_type multi-scan
_exptl_absorpt_process_details
;
    Higashi, T. (1995). Program for Absorption Correction.
    Rigaku Corporation, Tokyo, Japan.
;
_exptl_crystal_colour yellow
_exptl_crystal_density_diffrn 1.213
_exptl_crystal_density_method 'not measured'
_exptl_crystal_description block
_exptl_crystal_size_max 0.30
_exptl_crystal_size_mid 0.30
_exptl_crystal_size_min 0.30
_refine_diff_density_max 0.52
_refine_diff_density_min -0.42
_refine_ls_extinction_coef 7968.1000977
_refine_ls_extinction_method 'Larson (1970) Crystallographic Computing eq. 22'
_refine_ls_goodness_of_fit_ref 1.165
_refine_ls_hydrogen_treatment refall
_refine_ls_number_parameters 261
_refine_ls_number_reflns 2444
_refine_ls_R_factor_gt 0.0800
_refine_ls_shift/su_max 0.0000
_refine_ls_structure_factor_coef F
_refine_ls_weighting_details 'w = 1/[0.005Fo^2^ + 1.000\s^2^(Fo)]'
_refine_ls_weighting_scheme calc
_refine_ls_wR_factor_ref 0.1030
_reflns_number_gt 2173
_reflns_number_total 3859
_reflns_threshold_expression F^2^>2.0\s(F^2^)
_cod_data_source_file ic0155535_s2_1.cif
_cod_data_source_block '_2H'
_cod_original_cell_volume 961.9(5)
_cod_original_sg_symbol_H-M 'P -1 '
_cod_original_formula_sum 'C21 H25 N3 O2 '
_cod_database_code 4320365

loop_
_symmetry_equiv_pos_as_xyz
x,y,z
-x,-y,-z

loop_
_atom_site_label
_atom_site_type_symbol
_atom_site_fract_x
_atom_site_fract_y
_atom_site_fract_z
_atom_site_U_iso_or_equiv
_atom_site_adp_type
_atom_site_occupancy
_atom_site_symmetry_multiplicity
_atom_site_calc_flag
_atom_site_refinement_flags
_atom_site_disorder_assembly
_atom_site_disorder_group
O1 O -0.2621(2) 0.6652(1) -0.0049(2) 0.0310(5) Uani 1.00 1 d . . .
O2 O -0.2289(2) 0.8193(1) 0.0830(2) 0.0305(5) Uani 1.00 1 d . . .
N1 N -0.2473(2) 0.6428(1) 0.4730(3) 0.0229(5) Uani 1.00 1 d . . .
N2 N -0.2476(2) 0.8379(1) 0.5698(3) 0.0234(5) Uani 1.00 1 d . . .
N3 N -0.2465(2) 0.7421(1) 0.1117(3) 0.0246(5) Uani 1.00 1 d . . .
C1 C -0.2486(3) 0.7421(1) 0.2842(3) 0.0226(5) Uani 1.00 1 d . . .
C2 C -0.2482(3) 0.6514(1) 0.3176(3) 0.0222(5) Uani 1.00 1 d . . .
C3 C -0.2485(3) 0.8337(1) 0.4112(3) 0.0220(5) Uani 1.00 1 d . . .
C4 C -0.2344(2) 0.5507(1) 0.5156(3) 0.0202(5) Uani 1.00 1 d . . .
C5 C -0.3394(3) 0.4817(1) 0.4073(3) 0.0213(5) Uani 1.00 1 d . . .
C6 C -0.3188(3) 0.3946(2) 0.4603(3) 0.0229(5) Uani 1.00 1 d . . .
C7 C -0.2017(3) 0.3751(1) 0.6167(3) 0.0239(5) Uani 1.00 1 d . . .
C8 C -0.1010(3) 0.4456(1) 0.7206(3) 0.0223(5) Uani 1.00 1 d . . .
C9 C -0.1150(3) 0.5340(1) 0.6725(3) 0.0210(5) Uani 1.00 1 d . . .
C10 C -0.4711(3) 0.4975(2) 0.2378(3) 0.0270(6) Uani 1.00 1 d . . .
C11 C -0.1840(3) 0.2793(2) 0.6696(4) 0.0305(6) Uani 1.00 1 d . . .
C12 C -0.0011(3) 0.6080(2) 0.7841(3) 0.0257(5) Uani 1.00 1 d . . .
C13 C -0.2583(3) 0.9324(1) 0.6855(3) 0.0213(5) Uani 1.00 1 d . . .
C14 C -0.1330(3) 0.9900(1) 0.7478(3) 0.0223(5) Uani 1.00 1 d . . .
C15 C -0.1529(3) 1.0823(2) 0.8575(3) 0.0240(5) Uani 1.00 1 d . . .
C16 C -0.2917(3) 1.1177(1) 0.9077(3) 0.0238(5) Uani 1.00 1 d . . .
C17 C -0.4106(3) 1.0564(1) 0.8512(3) 0.0244(5) Uani 1.00 1 d . . .
C18 C -0.3964(3) 0.9638(1) 0.7400(3) 0.0227(5) Uani 1.00 1 d . . .
C19 C 0.0233(3) 0.9526(2) 0.7056(3) 0.0284(6) Uani 1.00 1 d . . .
C20 C -0.3138(3) 1.2184(2) 1.0218(3) 0.0311(6) Uani 1.00 1 d . . .
C21 C -0.5291(3) 0.8996(2) 0.6752(4) 0.0306(6) Uani 1.00 1 d . . .
H1 H -0.2516(3) 0.5979(1) 0.2256(3) 0.027(1) Uiso 1.00 1 c . . .
H2 H -0.2521(3) 0.8914(1) 0.3829(3) 0.026(1) Uiso 1.00 1 c . . .
H3 H -0.3870(3) 0.3524(2) 0.4138(3) 0.028(1) Uiso 1.00 1 c . . .
H4 H -0.0101(3) 0.4273(1) 0.8237(3) 0.027(1) Uiso 1.00 1 c . . .
H5 H -0.4402(3) 0.4737(2) 0.1250(3) 0.032(1) Uiso 1.00 1 c . . .
H6 H -0.5099(3) 0.5650(2) 0.2265(3) 0.032(1) Uiso 1.00 1 c . . .
H7 H -0.5509(3) 0.4572(2) 0.2227(3) 0.032(1) Uiso 1.00 1 c . . .
H8 H -0.1247(3) 0.2382(2) 0.6064(4) 0.038(1) Uiso 1.00 1 c . . .
H9 H -0.2890(3) 0.2668(2) 0.6686(4) 0.038(1) Uiso 1.00 1 c . . .
H10 H -0.1116(3) 0.2823(2) 0.7958(4) 0.038(1) Uiso 1.00 1 c . . .
H11 H 0.0595(3) 0.6182(2) 0.7174(3) 0.031(1) Uiso 1.00 1 c . . .
H12 H 0.0853(3) 0.5790(2) 0.8920(3) 0.031(1) Uiso 1.00 1 c . . .
H13 H -0.0629(3) 0.6704(2) 0.8177(3) 0.031(1) Uiso 1.00 1 c . . .
H14 H -0.0565(3) 1.1232(2) 0.9055(3) 0.029(1) Uiso 1.00 1 c . . .
H15 H -0.5219(3) 1.0784(1) 0.8932(3) 0.029(1) Uiso 1.00 1 c . . .
H16 H 0.0030(3) 0.9542(2) 0.5901(3) 0.035(1) Uiso 1.00 1 c . . .
H17 H 0.0810(3) 0.8789(2) 0.7332(3) 0.034(1) Uiso 1.00 1 c . . .
H18 H 0.1103(3) 0.9868(2) 0.7997(3) 0.035(1) Uiso 1.00 1 c . . .
H19 H -0.3860(3) 1.2673(2) 0.9198(3) 0.037(1) Uiso 1.00 1 c . . .
H20 H -0.3673(3) 1.2158(2) 1.0737(3) 0.037(1) Uiso 1.00 1 c . . .
H21 H -0.2086(3) 1.2393(2) 1.0870(3) 0.037(1) Uiso 1.00 1 c . . .
H22 H -0.5711(3) 0.9028(2) 0.5454(4) 0.037(1) Uiso 1.00 1 c . . .
H23 H -0.6191(3) 0.9241(2) 0.7508(4) 0.037(1) Uiso 1.00 1 c . . .
H24 H -0.4885(3) 0.8436(2) 0.7030(4) 0.037(1) Uiso 1.00 1 c . . .
H25 H -0.2555(2) 0.7037(1) 0.5512(3) 0.028(1) Uiso 1.00 1 c . . .

loop_
_atom_site_aniso_label
_atom_site_aniso_U_11
_atom_site_aniso_U_22
_atom_site_aniso_U_33
_atom_site_aniso_U_12
_atom_site_aniso_U_13
_atom_site_aniso_U_23
O1 0.040(1) 0.0294(9) 0.0241(9) -0.0095(7) 0.0146(8) -0.0030(7)
O2 0.0385(9) 0.0246(9) 0.034(1) -0.0041(7) 0.0174(8) 0.0073(7)
N1 0.0261(9) 0.0169(9) 0.025(1) -0.0028(7) 0.0097(8) 0.0016(7)
N2 0.0281(9) 0.0166(9) 0.025(1) -0.0026(7) 0.0101(8) 0.0015(7)
N3 0.0247(9) 0.0232(9) 0.028(1) -0.0045(7) 0.0123(8) 0.0028(8)
C1 0.024(1) 0.021(1) 0.022(1) -0.0029(8) 0.0092(9) 0.0023(9)
C2 0.023(1) 0.019(1) 0.025(1) -0.0024(8) 0.0103(8) 0.0002(8)
C3 0.024(1) 0.017(1) 0.025(1) -0.0014(8) 0.0070(8) 0.0054(8)
C4 0.023(1) 0.0142(9) 0.026(1) -0.0022(8) 0.0121(9) 0.0008(8)
C5 0.023(1) 0.019(1) 0.022(1) -0.0036(8) 0.0098(8) -0.0013(8)
C6 0.024(1) 0.020(1) 0.026(1) -0.0073(8) 0.0115(9) -0.0016(8)
C7 0.029(1) 0.019(1) 0.028(1) -0.0040(8) 0.0141(9) 0.0026(9)
C8 0.022(1) 0.022(1) 0.024(1) -0.0022(8) 0.0093(8) 0.0029(8)
C9 0.023(1) 0.019(1) 0.022(1) -0.0029(8) 0.0108(8) -0.0010(8)
C10 0.027(1) 0.030(1) 0.023(1) -0.0074(9) 0.0051(9) 0.0035(9)
C11 0.036(1) 0.022(1) 0.036(1) -0.0051(9) 0.012(1) 0.008(1)
C12 0.027(1) 0.023(1) 0.027(1) -0.0079(8) 0.0092(9) 0.0001(9)
C13 0.026(1) 0.0153(9) 0.022(1) -0.0031(8) 0.0067(8) 0.0034(8)
C14 0.025(1) 0.019(1) 0.023(1) -0.0006(8) 0.0071(8) 0.0072(8)
C15 0.027(1) 0.021(1) 0.023(1) -0.0067(8) 0.0048(9) 0.0045(9)
C16 0.029(1) 0.017(1) 0.024(1) -0.0029(8) 0.0060(9) 0.0022(8)
C17 0.026(1) 0.018(1) 0.027(1) -0.0018(8) 0.0090(9) 0.0013(9)
C18 0.025(1) 0.019(1) 0.022(1) -0.0035(8) 0.0061(8) 0.0024(8)
C19 0.026(1) 0.031(1) 0.029(1) -0.0063(9) 0.0092(9) 0.005(1)
C20 0.039(1) 0.020(1) 0.033(1) -0.0048(9) 0.014(1) -0.0012(9)
C21 0.032(1) 0.025(1) 0.036(1) -0.0098(9) 0.013(1) -0.000(1)

loop_
_atom_type_symbol
_atom_type_description
_atom_type_scat_dispersion_real
_atom_type_scat_dispersion_imag
_atom_type_scat_source
C C 0.006 0.003
;
International Tables for Crystallography
(1992, Vol. C, Tables 4.2.6.8 and 6.1.1.4)
;
H H 0.000 0.000
;
International Tables for Crystallography
(1992, Vol. C, Table 6.1.1.4)
;
N N 0.011 0.006
;
International Tables for Crystallography
(1992, Vol. C, Tables 4.2.6.8 and 6.1.1.4)
;
O O 0.017 0.010
;
International Tables for Crystallography
(1992, Vol. C, Tables 4.2.6.8 and 6.1.1.4)
;

loop_
_geom_angle_atom_site_label_1
_geom_angle_site_symmetry_1
_geom_angle_atom_site_label_2
_geom_angle_site_symmetry_2
_geom_angle_atom_site_label_3
_geom_angle_site_symmetry_3
_geom_angle
_geom_angle_publ_flag
C2 . N1 . C4 . 122.88(18) yes
C2 . N1 . H25 . 111.70(12) no
C4 . N1 . H25 . 125.42(11) no
C3 . N2 . C13 . 117.74(19) yes
O1 . N3 . O2 . 123.00(19) yes
O1 . N3 . C1 . 118.87(18) yes
O2 . N3 . C1 . 118.13(18) yes
N3 . C1 . C2 . 116.33(18) yes
N3 . C1 . C3 . 118.12(18) yes
C2 . C1 . C3 . 125.54(19) yes
N1 . C2 . C1 . 121.49(19) yes
N1 . C2 . H1 . 120.20(12) no
C1 . C2 . H1 . 118.28(12) no
N2 . C3 . C1 . 120.90(19) yes
N2 . C3 . H2 . 116.35(12) no
C1 . C3 . H2 . 122.72(12) no
N1 . C4 . C5 . 121.7(2) yes
N1 . C4 . C9 . 116.18(18) yes
C5 . C4 . C9 . 122.1(2) yes
C4 . C5 . C6 . 117.6(2) yes
C4 . C5 . C10 . 123.7(2) yes
C6 . C5 . C10 . 118.64(19) yes
C5 . C6 . C7 . 122.1(2) yes
C5 . C6 . H3 . 124.20(13) no
C7 . C6 . H3 . 112.63(12) no
C6 . C7 . C8 . 118.42(19) yes
C6 . C7 . C11 . 120.3(2) yes
C8 . C7 . C11 . 121.3(2) yes
C7 . C8 . C9 . 121.9(2) yes
C7 . C8 . H4 . 117.12(13) no
C9 . C8 . H4 . 120.65(13) no
C4 . C9 . C8 . 117.85(19) yes
C4 . C9 . C12 . 121.14(19) yes
C8 . C9 . C12 . 121.0(2) yes
C5 . C10 . H5 . 116.12(12) no
C5 . C10 . H6 . 116.48(12) no
H5 . C10 . H6 . 97.54(3) no
C5 . C10 . H7 . 105.57(12) no
H5 . C10 . H7 . 103.55(2) no
H6 . C10 . H7 . 117.134(19) no
C7 . C11 . H8 . 104.40(12) no
C7 . C11 . H9 . 110.39(12) no
H8 . C11 . H9 . 122.67(2) no
C7 . C11 . H10 . 110.05(13) no
H8 . C11 . H10 . 102.64(3) no
H9 . C11 . H10 . 106.146(18) no
C9 . C12 . H11 . 110.58(11) no
C9 . C12 . H12 . 109.12(13) no
H11 . C12 . H12 . 105.29(2) no
C9 . C12 . H13 . 109.83(12) no
H11 . C12 . H13 . 106.222(18) no
H12 . C12 . H13 . 115.64(3) no
N2 . C13 . C14 . 122.27(19) yes
N2 . C13 . C18 . 117.18(18) yes
C14 . C13 . C18 . 120.51(19) yes
C13 . C14 . C15 . 119.2(2) yes
C13 . C14 . C19 . 121.0(2) yes
C15 . C14 . C19 . 119.8(2) yes
C14 . C15 . C16 . 121.8(2) yes
C14 . C15 . H14 . 117.85(13) no
C16 . C15 . H14 . 120.32(13) no
C15 . C16 . C17 . 117.6(2) yes
C15 . C16 . C20 . 121.3(2) yes
C17 . C16 . C20 . 121.1(2) yes
C16 . C17 . C18 . 122.6(2) yes
C16 . C17 . H15 . 121.46(13) no
C18 . C17 . H15 . 115.99(12) no
C13 . C18 . C17 . 118.22(19) yes
C13 . C18 . C21 . 119.94(19) yes
C17 . C18 . C21 . 121.82(19) yes
C14 . C19 . H16 . 106.00(13) no
C14 . C19 . H17 . 115.42(12) no
H16 . C19 . H17 . 112.01(2) no
C14 . C19 . H18 . 109.11(13) no
H16 . C19 . H18 . 120.391(14) no
H17 . C19 . H18 . 94.09(3) no
C16 . C20 . H19 . 104.43(13) no
C16 . C20 . H20 . 105.77(13) no
H19 . C20 . H20 . 108.06(2) no
C16 . C20 . H21 . 109.25(13) no
H19 . C20 . H21 . 110.01(2) no
H20 . C20 . H21 . 118.37(2) no
C18 . C21 . H22 . 100.55(13) no
C18 . C21 . H23 . 113.13(12) no
H22 . C21 . H23 . 115.765(17) no
C18 . C21 . H24 . 109.04(13) no
H22 . C21 . H24 . 118.622(17) no
H23 . C21 . H24 . 100.14(2) no

loop_
_geom_bond_atom_site_label_1
_geom_bond_site_symmetry_1
_geom_bond_atom_site_label_2
_geom_bond_site_symmetry_2
_geom_bond_distance
_geom_bond_publ_flag
O1 . N3 . 1.261(2) yes
O2 . N3 . 1.257(2) yes
N1 . C2 . 1.314(3) yes
N1 . C4 . 1.444(3) yes
N1 . H25 . 0.9489(3) no
N2 . C3 . 1.286(3) yes
N2 . C13 . 1.451(3) yes
N3 . C1 . 1.424(3) yes
C1 . C2 . 1.416(3) yes
C1 . C3 . 1.454(3) yes
C2 . H1 . 0.9256(2) no
C3 . H2 . 0.9214(3) no
C4 . C5 . 1.430(3) yes
C4 . C9 . 1.414(3) yes
C5 . C6 . 1.404(3) yes
C5 . C10 . 1.528(3) yes
C6 . C7 . 1.413(3) yes
C6 . H3 . 0.8790(2) no
C7 . C8 . 1.414(3) yes
C7 . C11 . 1.530(3) yes
C8 . C9 . 1.411(3) yes
C8 . H4 . 1.0082(3) no
C9 . C12 . 1.532(3) yes
C10 . H5 . 1.0069(3) no
C10 . H6 . 0.9868(3) no
C10 . H7 . 0.9732(2) no
C11 . H8 . 0.8903(2) no
C11 . H9 . 0.9918(2) no
C11 . H10 . 1.0170(3) no
C12 . H11 . 0.94629(18) no
C12 . H12 . 1.0790(3) no
C12 . H13 . 0.9799(3) no
C13 . C14 . 1.417(3) yes
C13 . C18 . 1.400(3) yes
C14 . C15 . 1.415(3) yes
C14 . C19 . 1.509(3) yes
C15 . C16 . 1.391(3) yes
C15 . H14 . 1.0576(3) no
C16 . C17 . 1.412(3) yes
C16 . C20 . 1.526(3) yes
C17 . C18 . 1.418(3) yes
C17 . H15 . 1.1183(3) no
C18 . C21 . 1.531(3) yes
C19 . H16 . 0.9107(3) no
C19 . H17 . 1.1326(3) no
C19 . H18 . 1.0031(3) no
C20 . H19 . 1.1764(3) no
C20 . H20 . 0.75242(15) no
C20 . H21 . 0.9808(2) no
C21 . H22 . 1.0149(3) no
C21 . H23 . 1.1221(2) no
C21 . H24 . 0.8751(3) no

loop_
_geom_contact_atom_site_label_1
_geom_contact_site_symmetry_1
_geom_contact_atom_site_label_2
_geom_contact_site_symmetry_2
_geom_contact_distance
_geom_contact_publ_flag
O1 . O2 . 2.213(2) yes
O1 . N3 . 1.261(2) yes
O1 . C1 . 2.313(3) yes
O1 . C2 . 2.671(3) yes
O1 . C9 1_554 3.311(3) yes
O1 . C10 2_465 3.446(3) yes
O1 . C12 1_554 3.206(3) yes
O1 . H1 . 2.322(3) no
O1 . H4 2_566 2.685(3) no
O1 . H5 2_465 3.408(3) no
O1 . H7 2_465 2.594(3) no
O1 . H10 2_566 3.355(3) no
O1 . H12 1_554 3.392(3) no
O1 . H13 1_554 2.679(3) no
O1 . H19 2_476 3.343(3) no
O1 . H20 2_476 3.338(3) no
O2 . N3 . 1.257(2) yes
O2 . C1 . 2.301(3) yes
O2 . C2 . 3.553(3) yes
O2 . C3 . 2.711(3) yes
O2 . C17 2_476 3.484(3) yes
O2 . H2 . 2.466(3) no
O2 . H8 2_566 3.439(3) no
O2 . H10 2_566 3.049(3) no
O2 . H13 1_554 3.150(3) no
O2 . H14 2_576 2.819(3) no
O2 . H15 2_476 2.440(3) no
O2 . H18 2_576 3.022(3) no
O2 . H20 2_476 3.507(3) no
O2 . H24 1_554 3.264(3) no
N1 . N2 . 2.732(3) yes
N1 . C1 . 2.383(3) yes
N1 . C2 . 1.314(3) yes
N1 . C3 . 2.949(3) yes
N1 . C4 . 1.444(3) yes
N1 . C5 . 2.510(3) yes
N1 . C9 . 2.426(3) yes
N1 . C10 . 3.038(3) yes
N1 . C12 . 2.844(3) yes
N1 . H1 . 1.951(3) no
N1 . H5 . 3.454(3) no
N1 . H6 . 2.760(3) no
N1 . H11 . 2.824(3) no
N1 . H13 . 2.729(3) no
N1 . H25 . 0.9489(3) no
N2 . C1 . 2.385(3) yes
N2 . C2 . 2.938(3) yes
N2 . C3 . 1.286(3) yes
N2 . C13 . 1.451(3) yes
N2 . C14 . 2.511(3) yes
N2 . C18 . 2.433(3) yes
N2 . C19 . 2.970(3) yes
N2 . C21 . 2.827(3) yes
N2 . H2 . 1.885(3) no
N2 . H13 . 3.391(3) no
N2 . H16 . 3.023(3) no
N2 . H17 . 2.912(3) no
N2 . H22 . 2.805(3) no
N2 . H24 . 2.706(3) no
N2 . H25 . 1.930(3) no
N3 . C1 . 1.424(3) yes
N3 . C2 . 2.413(3) yes
N3 . C3 . 2.469(3) yes
N3 . H1 . 2.529(3) no
N3 . H2 . 2.668(3) no
N3 . H4 2_566 3.016(3) no
N3 . H8 2_566 3.373(3) no
N3 . H10 2_566 3.001(3) no
N3 . H13 1_554 3.196(3) no
N3 . H15 2_476 2.967(3) no
N3 . H19 2_476 3.242(3) no
N3 . H20 2_476 3.274(3) no
C1 . C2 . 1.416(3) yes
C1 . C3 . 1.454(3) yes
C1 . H1 . 2.026(3) no
C1 . H2 . 2.101(3) no
C1 . H4 2_566 3.161(3) no
C1 . H8 2_566 3.211(3) no
C1 . H10 2_566 3.430(3) no
C1 . H15 2_476 3.301(3) no
C1 . H19 2_476 3.150(3) no
C1 . H25 . 2.428(3) no
C2 . C3 . 2.552(3) yes
C2 . C4 . 2.423(3) yes
C2 . C5 . 3.088(3) yes
C2 . C8 2_566 3.225(3) yes
C2 . C9 . 3.510(3) yes
C2 . C10 . 3.108(3) yes
C2 . H1 . 0.9256(2) no
C2 . H2 . 3.379(3) no
C2 . H4 2_566 2.823(3) no
C2 . H5 . 3.164(3) no
C2 . H6 . 2.685(3) no
C2 . H11 . 3.582(3) no
C2 . H12 2_566 3.581(3) no
C2 . H19 2_476 3.351(4) no
C2 . H25 . 1.884(3) no
C3 . C13 . 2.344(3) yes
C3 . C14 . 3.098(3) yes
C3 . C17 2_476 3.445(3) yes
C3 . C18 . 3.351(3) yes
C3 . C19 . 3.220(3) yes
C3 . H1 . 3.359(3) no
C3 . H2 . 0.9214(3) no
C3 . H8 2_566 3.322(3) no
C3 . H15 2_476 3.044(3) no
C3 . H16 . 2.895(3) no
C3 . H17 . 3.285(3) no
C3 . H22 . 3.299(3) no
C3 . H25 . 2.482(3) no
C4 . C5 . 1.430(3) yes
C4 . C6 . 2.424(3) yes
C4 . C7 . 2.819(3) yes
C4 . C8 . 2.420(3) yes
C4 . C9 . 1.414(3) yes
C4 . C10 . 2.609(3) yes
C4 . C12 . 2.567(3) yes
C4 . H1 . 2.599(3) no
C4 . H3 . 3.240(3) no
C4 . H3 2_466 3.558(3) no
C4 . H4 . 3.340(3) no
C4 . H5 . 3.152(3) no
C4 . H6 . 2.808(3) no
C4 . H7 . 3.313(3) no
C4 . H7 2_466 3.368(3) no
C4 . H11 . 2.817(3) no
C4 . H11 2_566 3.163(3) no
C4 . H12 . 3.437(3) no
C4 . H13 . 2.796(3) no
C4 . H25 . 2.138(3) no
C5 . C5 2_466 3.568(4) yes
C5 . C6 . 1.404(3) yes
C5 . C6 2_466 3.553(3) yes
C5 . C7 . 2.465(3) yes
C5 . C8 . 2.833(3) yes
C5 . C9 . 2.488(3) yes
C5 . C10 . 1.528(3) yes
C5 . H1 . 2.899(3) no
C5 . H3 . 2.032(3) no
C5 . H3 2_466 3.460(3) no
C5 . H5 . 2.169(3) no
C5 . H6 . 2.158(3) no
C5 . H7 . 2.020(3) no
C5 . H7 2_466 3.345(3) no
C5 . H11 2_566 2.969(3) no
C5 . H25 . 3.281(3) no
C6 . C7 . 1.413(3) yes
C6 . C8 . 2.428(3) yes
C6 . C9 . 2.832(3) yes
C6 . C10 . 2.522(3) yes
C6 . C10 2_466 3.457(3) yes
C6 . C11 . 2.553(3) yes
C6 . H3 . 0.8790(2) no
C6 . H4 . 3.323(3) no
C6 . H5 . 3.042(3) no
C6 . H6 . 3.360(3) no
C6 . H6 2_466 3.283(3) no
C6 . H7 . 2.526(3) no
C6 . H7 2_466 3.279(3) no
C6 . H8 . 2.831(3) no
C6 . H9 . 2.764(3) no
C6 . H10 . 3.376(3) no
C6 . H11 2_566 3.083(3) no
C6 . H20 1_544 3.489(3) no
C6 . H21 1_544 3.585(3) no
C7 . C8 . 1.414(3) yes
C7 . C9 . 2.469(3) yes
C7 . C10 2_466 3.507(3) yes
C7 . C11 . 1.530(3) yes
C7 . H3 . 1.930(3) no
C7 . H4 . 2.077(3) no
C7 . H6 2_466 3.125(3) no
C7 . H7 2_466 3.245(3) no
C7 . H8 . 1.952(3) no
C7 . H9 . 2.093(3) no
C7 . H10 . 2.107(3) no
C7 . H11 2_566 3.422(3) no
C8 . C9 . 1.411(3) yes
C8 . C11 . 2.566(3) yes
C8 . C12 . 2.562(3) yes
C8 . H1 2_566 2.987(3) no
C8 . H3 . 3.173(3) no
C8 . H4 . 1.0082(3) no
C8 . H7 2_466 3.268(3) no
C8 . H8 . 2.940(3) no
C8 . H9 . 3.249(3) no
C8 . H10 . 2.635(3) no
C8 . H11 . 3.155(3) no
C8 . H11 2_566 3.594(3) no
C8 . H12 . 2.620(3) no
C8 . H12 2_567 3.253(3) no
C8 . H13 . 3.213(3) no
C9 . C12 . 1.532(3) yes
C9 . H1 2_566 3.389(3) no
C9 . H4 . 2.111(3) no
C9 . H7 2_466 3.349(3) no
C9 . H11 . 2.065(3) no
C9 . H11 2_566 3.494(3) no
C9 . H12 . 2.144(3) no
C9 . H13 . 2.080(3) no
C9 . H25 . 2.796(3) no
C10 . H1 . 2.726(3) no
C10 . H3 . 2.708(3) no
C10 . H3 2_466 3.534(3) no
C10 . H5 . 1.0069(3) no
C10 . H5 2_465 2.939(5) no
C10 . H6 . 0.9868(3) no
C10 . H7 . 0.9732(2) no
C11 . C15 1_545 3.522(3) yes
C11 . H3 . 2.581(3) no
C11 . H4 . 2.702(3) no
C11 . H6 2_466 3.355(4) no
C11 . H8 . 0.8903(2) no
C11 . H9 . 0.9918(2) no
C11 . H10 . 1.0170(3) no
C11 . H12 2_567 3.559(4) no
C11 . H14 1_545 3.159(3) no
C11 . H19 1_545 3.218(4) no
C11 . H22 2_466 3.507(3) no
C12 . H1 2_566 3.345(3) no
C12 . H4 . 2.752(3) no
C12 . H4 2_567 3.364(3) no
C12 . H10 2_567 3.299(4) no
C12 . H11 . 0.94629(18) no
C12 . H12 . 1.0790(3) no
C12 . H13 . 0.9799(3) no
C12 . H21 2_577 2.960(3) no
C12 . H25 . 2.817(3) no
C13 . C14 . 1.417(3) yes
C13 . C15 . 2.443(3) yes
C13 . C16 . 2.840(3) yes
C13 . C17 . 2.418(3) yes
C13 . C18 . 1.400(3) yes
C13 . C19 . 2.546(3) yes
C13 . C21 . 2.539(3) yes
C13 . H2 . 2.414(3) no
C13 . H14 . 3.388(3) no
C13 . H15 . 3.409(3) no
C13 . H16 . 2.806(3) no
C13 . H17 . 2.888(3) no
C13 . H18 . 3.322(3) no
C13 . H22 . 2.728(3) no
C13 . H22 2_476 3.257(3) no
C13 . H23 . 3.479(3) no
C13 . H24 . 2.715(3) no
C13 . H25 . 3.207(3) no
C14 . C15 . 1.415(3) yes
C14 . C16 . 2.452(3) yes
C14 . C17 . 2.791(3) yes
C14 . C18 . 2.446(3) yes
C14 . C19 . 1.509(3) yes
C14 . H2 . 2.896(3) no
C14 . H14 . 2.126(3) no
C14 . H14 2_577 3.432(3) no
C14 . H16 . 1.965(3) no
C14 . H17 . 2.242(3) no
C14 . H18 . 2.067(3) no
C14 . H18 2_577 3.583(3) no
C14 . H22 2_476 3.351(4) no
C15 . C16 . 1.391(3) yes
C15 . C17 . 2.397(3) yes
C15 . C18 . 2.820(3) yes
C15 . C19 . 2.530(3) yes
C15 . C19 2_577 3.525(4) yes
C15 . C20 . 2.544(3) yes
C15 . H8 1_565 3.543(3) no
C15 . H9 1_565 3.265(3) no
C15 . H10 1_565 3.197(3) no
C15 . H14 . 1.0576(3) no
C15 . H15 . 3.427(3) no
C15 . H16 . 3.001(3) no
C15 . H17 . 3.370(3) no
C15 . H17 2_577 3.120(4) no
C15 . H18 . 2.591(3) no
C15 . H18 2_577 3.120(3) no
C15 . H19 . 3.071(3) no
C15 . H20 . 3.075(3) no
C15 . H21 . 2.617(3) no
C15 . H22 2_476 3.433(4) no
C16 . C17 . 1.412(3) yes
C16 . C18 . 2.482(3) yes
C16 . C19 2_577 3.534(3) yes
C16 . C20 . 1.526(3) yes
C16 . H9 1_565 3.301(3) no
C16 . H14 . 2.130(3) no
C16 . H15 . 2.212(3) no
C16 . H17 2_577 2.915(3) no
C16 . H18 2_577 3.003(3) no
C16 . H19 . 2.146(3) no
C16 . H20 . 1.876(3) no
C16 . H21 . 2.068(3) no
C16 . H22 2_476 3.458(4) no
C16 . H23 2_477 3.394(3) no
C17 . C18 . 1.418(3) yes
C17 . C20 . 2.559(3) yes
C17 . C21 . 2.578(3) yes
C17 . H2 2_476 3.050(3) no
C17 . H14 . 3.365(3) no
C17 . H15 . 1.1183(3) no
C17 . H15 2_477 3.490(4) no
C17 . H18 2_577 3.306(3) no
C17 . H19 . 3.006(3) no
C17 . H20 . 2.549(3) no
C17 . H21 . 3.321(3) no
C17 . H22 . 3.050(3) no
C17 . H22 2_476 3.413(4) no
C17 . H23 . 2.741(3) no
C17 . H23 2_477 3.132(4) no
C17 . H24 . 3.142(3) no
C18 . C21 . 1.531(3) yes
C18 . H2 . 3.422(3) no
C18 . H2 2_476 3.397(3) no
C18 . H15 . 2.157(3) no
C18 . H15 2_477 3.558(3) no
C18 . H22 . 1.986(3) no
C18 . H22 2_476 3.331(4) no
C18 . H23 . 2.226(3) no
C18 . H24 . 1.996(3) no
C19 . H2 . 3.031(3) no
C19 . H8 2_566 3.430(4) no
C19 . H14 . 2.685(3) no
C19 . H14 2_577 3.554(3) no
C19 . H16 . 0.9107(3) no
C19 . H16 2_576 3.007(5) no
C19 . H17 . 1.1326(3) no
C19 . H18 . 1.0031(3) no
C19 . H21 2_577 3.481(4) no
C19 . H23 1_655 3.046(3) no
C20 . H3 1_566 3.481(3) no
C20 . H5 1_566 3.597(4) no
C20 . H9 1_565 3.251(4) no
C20 . H10 1_565 3.390(3) no
C20 . H11 2_577 3.423(3) no
C20 . H14 . 2.748(3) no
C20 . H15 . 2.806(3) no
C20 . H17 2_577 2.802(4) no
C20 . H18 2_577 3.551(4) no
C20 . H19 . 1.1764(3) no
C20 . H20 . 0.75242(15) no
C20 . H21 . 0.9808(2) no
C20 . H23 2_477 3.392(3) no
C21 . H2 2_476 3.302(3) no
C21 . H9 2_466 3.379(4) no
C21 . H15 . 2.732(3) no
C21 . H15 2_477 3.356(4) no
C21 . H18 1_455 3.586(3) no
C21 . H20 2_477 3.427(4) no
C21 . H22 . 1.0149(3) no
C21 . H23 . 1.1221(2) no
C21 . H24 . 0.8751(3) no
C21 . H25 . 3.507(3) no
H1 . H4 2_566 2.446(3) no
H1 . H5 . 2.521(3) no
H1 . H5 2_465 3.358(3) no
H1 . H6 . 2.462(3) no
H1 . H7 2_465 3.464(3) no
H1 . H11 2_566 3.315(3) no
H1 . H12 2_566 2.786(3) no
H1 . H19 2_476 3.426(4) no
H1 . H25 . 2.713(3) no
H2 . H8 2_566 3.481(3) no
H2 . H15 2_476 2.552(3) no
H2 . H16 . 2.529(3) no
H2 . H16 2_576 3.404(3) no
H2 . H17 . 3.392(3) no
H2 . H18 2_576 3.264(3) no
H2 . H22 . 3.496(3) no
H2 . H22 2_476 3.077(3) no
H2 . H23 2_476 3.022(3) no
H2 . H25 . 3.384(3) no
H3 . H5 . 3.178(3) no
H3 . H6 2_466 3.238(3) no
H3 . H7 . 2.393(3) no
H3 . H7 2_466 3.594(3) no
H3 . H8 . 2.834(3) no
H3 . H9 . 2.530(3) no
H3 . H10 . 3.524(4) no
H3 . H11 2_566 3.585(3) no
H3 . H20 1_544 3.000(3) no
H3 . H21 1_544 3.445(3) no
H3 . H24 2_466 3.074(3) no
H3 . H25 2_466 3.585(3) no
H4 . H4 2_567 3.070(4) no
H4 . H8 . 3.023(3) no
H4 . H9 . 3.472(3) no
H4 . H10 . 2.395(3) no
H4 . H11 . 3.355(3) no
H4 . H12 . 2.392(3) no
H4 . H12 2_567 2.669(3) no
H4 . H13 . 3.475(3) no
H4 . H13 2_567 3.419(3) no
H5 . H5 2_465 2.230(5) no
H5 . H6 . 1.4994(4) no
H5 . H6 2_465 2.690(5) no
H5 . H7 . 1.5556(3) no
H5 . H7 2_465 3.246(5) no
H5 . H11 2_566 3.333(4) no
H5 . H12 2_566 3.148(3) no
H5 . H19 1_544 3.050(3) no
H5 . H20 1_544 3.599(4) no
H5 . H21 1_544 3.586(4) no
H6 . H7 . 1.6724(5) no
H6 . H9 2_466 2.828(4) no
H6 . H19 2_476 2.849(3) no
H6 . H25 . 3.372(3) no
H8 . H9 . 1.6522(4) no
H8 . H10 . 1.4910(4) no
H8 . H14 1_545 3.158(3) no
H8 . H16 2_566 3.013(4) no
H8 . H17 2_566 2.957(4) no
H8 . H22 2_466 3.449(3) no
H9 . H10 . 1.6059(4) no
H9 . H14 1_545 3.177(4) no
H9 . H19 1_545 2.493(4) no
H9 . H21 1_545 3.385(4) no
H9 . H22 2_466 2.873(3) no
H9 . H24 2_466 3.244(4) no
H10 . H12 2_567 2.780(3) no
H10 . H13 2_567 2.993(4) no
H10 . H14 1_545 2.597(3) no
H10 . H19 1_545 3.026(4) no
H10 . H21 1_545 3.051(4) no
H11 . H12 . 1.6119(4) no
H11 . H13 . 1.5407(3) no
H11 . H21 2_577 2.571(3) no
H11 . H25 . 2.863(3) no
H12 . H13 . 1.7434(5) no
H12 . H19 2_577 3.543(3) no
H12 . H21 2_577 3.016(3) no
H13 . H14 2_577 3.375(3) no
H13 . H21 2_577 2.788(3) no
H13 . H25 . 2.384(3) no
H14 . H16 . 3.161(3) no
H14 . H17 . 3.570(3) no
H14 . H17 2_577 3.058(3) no
H14 . H18 . 2.366(3) no
H14 . H18 2_577 3.443(3) no
H14 . H19 . 3.252(3) no
H14 . H20 . 3.385(3) no
H14 . H21 . 2.442(3) no
H15 . H15 2_477 3.119(4) no
H15 . H18 1_455 3.581(3) no
H15 . H19 . 3.161(3) no
H15 . H20 . 2.514(3) no
H15 . H22 . 3.256(3) no
H15 . H23 . 2.428(3) no
H15 . H23 2_477 2.778(4) no
H15 . H24 . 3.346(3) no
H15 . H24 2_477 3.183(4) no
H16 . H16 2_576 2.223(5) no
H16 . H17 . 1.6985(4) no
H16 . H18 . 1.6612(5) no
H16 . H18 2_576 3.309(5) no
H16 . H23 1_655 3.172(3) no
H17 . H18 . 1.5655(5) no
H17 . H20 2_577 2.814(4) no
H17 . H21 2_577 2.414(4) no
H17 . H23 1_655 2.847(3) no
H18 . H20 2_577 3.493(4) no
H18 . H21 2_577 3.508(4) no
H18 . H23 1_655 2.525(3) no
H19 . H20 . 1.5808(4) no
H19 . H21 . 1.7707(4) no
H20 . H21 . 1.4931(4) no
H20 . H23 2_477 2.833(3) no
H20 . H24 2_477 2.949(3) no
H22 . H23 . 1.8108(5) no
H22 . H24 . 1.6269(4) no
H22 . H25 . 3.586(3) no
H23 . H24 . 1.5398(4) no
H24 . H25 . 2.937(3) no

loop_
_geom_torsion_atom_site_label_1
_geom_torsion_site_symmetry_1
_geom_torsion_atom_site_label_2
_geom_torsion_site_symmetry_2
_geom_torsion_atom_site_label_3
_geom_torsion_site_symmetry_3
_geom_torsion_atom_site_label_4
_geom_torsion_site_symmetry_4
_geom_torsion
_geom_torsion_publ_flag
C4 . N1 . C2 . C1 . -175.1(3) yes
C2 . N1 . C4 . C5 . -52.8(5) yes
C2 . N1 . C4 . C9 . 128.8(3) yes
C13 . N2 . C3 . C1 . -176.0(3) yes
C3 . N2 . C13 . C14 . -68.4(4) yes
C3 . N2 . C13 . C18 . 114.0(3) yes
O1 . N3 . C1 . C2 . 7.7(4) yes
O1 . N3 . C1 . C3 . -173.2(3) yes
O2 . N3 . C1 . C2 . -172.3(3) yes
O2 . N3 . C1 . C3 . 6.8(4) yes
N3 . C1 . C2 . N1 . 178.9(3) yes
C3 . C1 . C2 . N1 . -0.1(5) yes
N3 . C1 . C3 . N2 . -178.8(3) yes
C2 . C1 . C3 . N2 . 0.2(5) yes
N1 . C4 . C5 . C6 . -179.4(3) yes
N1 . C4 . C5 . C10 . 1.1(5) yes
C9 . C4 . C5 . C6 . -1.1(5) yes
C9 . C4 . C5 . C10 . 179.3(3) yes
N1 . C4 . C9 . C8 . 178.7(3) yes
N1 . C4 . C9 . C12 . -3.1(4) yes
C5 . C4 . C9 . C8 . 0.3(5) yes
C5 . C4 . C9 . C12 . 178.5(3) yes
C4 . C5 . C6 . C7 . 1.4(5) yes
C10 . C5 . C6 . C7 . -179.0(3) yes
C5 . C6 . C7 . C8 . -1.0(5) yes
C5 . C6 . C7 . C11 . 179.7(3) yes
C6 . C7 . C8 . C9 . 0.2(5) yes
C11 . C7 . C8 . C9 . 179.5(3) yes
C7 . C8 . C9 . C4 . 0.1(5) yes
C7 . C8 . C9 . C12 . -178.1(3) yes
N2 . C13 . C14 . C15 . 178.7(3) yes
N2 . C13 . C14 . C19 . -4.0(5) yes
C18 . C13 . C14 . C15 . -3.8(5) yes
C18 . C13 . C14 . C19 . 173.5(3) yes
N2 . C13 . C18 . C17 . -179.2(3) yes
N2 . C13 . C18 . C21 . -0.9(4) yes
C14 . C13 . C18 . C17 . 3.3(5) yes
C14 . C13 . C18 . C21 . -178.5(3) yes
C13 . C14 . C15 . C16 . 0.8(5) yes
C19 . C14 . C15 . C16 . -176.5(3) yes
C14 . C15 . C16 . C17 . 2.6(5) yes
C14 . C15 . C16 . C20 . -178.3(3) yes
C15 . C16 . C17 . C18 . -3.1(5) yes
C20 . C16 . C17 . C18 . 177.7(3) yes
C16 . C17 . C18 . C13 . 0.2(5) yes
C16 . C17 . C18 . C21 . -178.0(3) yes
